data_7227748
loop_
_publ_author_name
'Aguilar-Valdez, Nancy'
'Maldonado-Dom\'inguez, Mauricio'
'Arcos-Ramos, Rafael'
'Romero-\'Avila, Margarita'
'Santillan, Rosa'
'Farf\'an, Norberto'

_publ_section_title
;
 Synthesis of steroidal molecular compasses: exploration of the controlled
 assembly of solid organic materials
;
_journal_issue 13
_journal_name_full CrystEngComm
_journal_page_first 1771
_journal_paper_doi 10.1039/C7CE00157F
_journal_volume 19
_journal_year 2017
_chemical_absolute_configuration rm
_chemical_compound_source 'synthesis as described'
_chemical_formula_moiety 'C48 H54 N2 O6'
_chemical_formula_sum 'C48 H54 N2 O6'
_chemical_formula_weight 754.93
_chemical_melting_point 468
_chemical_name_systematic '2,5-Bis(17alpha-ethynyl-estra-1,3,5-(10)-trien-17beta-ol-3-methyl ether)-4-nitroaniline'
_space_group_IT_number 19
_symmetry_cell_setting orthorhombic
_symmetry_Int_Tables_number 19
_symmetry_space_group_name_Hall 'P 2ac 2ab'
_symmetry_space_group_name_H-M 'P 21 21 21'
_atom_sites_solution_hydrogens mixed
_audit_conform_dict_location ftp://ftp.iucr.org/pub/cif_core.dic
_audit_conform_dict_name cif_core.dic
_audit_conform_dict_version 2.4.3
_audit_creation_date 2016-10-18T13:06:25-00:00
_audit_creation_method 'WinGX routine CIF_UPDATE'
_audit_update_record
;
2017-01-05 deposited with the CCDC.
2017-03-01 downloaded from the CCDC.
;
_cell_angle_alpha 90
_cell_angle_beta 90
_cell_angle_gamma 90
_cell_formula_units_Z 4
_cell_length_a 11.8249(2)
_cell_length_b 13.9462(3)
_cell_length_c 26.1937(5)
_cell_measurement_reflns_used 128242
_cell_measurement_temperature 173(2)
_cell_measurement_theta_max 27.48
_cell_measurement_theta_min 2.91
_cell_measurement_wavelength 0.71073
_cell_volume 4319.67(14)
_computing_cell_refinement 'HKL Scalepack (Otwinowski & Minor 1997)'
_computing_data_collection 'Collect (Bruker AXS BV, 1997-2004)'
_computing_data_reduction 'HKL Denzo and Scalepack (Otwinowski & Minor 1997)'
_computing_molecular_graphics 'ORTEP-3 for Windows (Farrugia, 2012)'
_computing_publication_material 'WinGX publication routines (Farrugia, 2012)'
_computing_structure_refinement 'SHELXL-2014/7 (Sheldrick, 2014)'
_computing_structure_solution 'SHELXS-2013 (Sheldrick, 2008)'
_diffrn_ambient_temperature 173(2)
_diffrn_detector 'CCD plate'
_diffrn_detector_area_resol_mean 9
_diffrn_measured_fraction_theta_full 0.993
_diffrn_measured_fraction_theta_max 0.991
_diffrn_measurement_device '95mm CCD camera on \k-goniostat'
_diffrn_measurement_device_type KappaCCD
_diffrn_measurement_method 'CCD rotation images, thick slices'
_diffrn_orient_matrix_UB_11 -0.064669
_diffrn_orient_matrix_UB_12 0.000136
_diffrn_orient_matrix_UB_13 0.024601
_diffrn_orient_matrix_UB_21 -0.031923
_diffrn_orient_matrix_UB_22 -0.058206
_diffrn_orient_matrix_UB_23 -0.017012
_diffrn_orient_matrix_UB_31 0.044164
_diffrn_orient_matrix_UB_32 -0.041875
_diffrn_orient_matrix_UB_33 0.023726
_diffrn_radiation_monochromator 'horizonally mounted graphite crystal'
_diffrn_radiation_probe x-ray
_diffrn_radiation_type MoK\a
_diffrn_radiation_wavelength 0.71073
_diffrn_reflns_av_R_equivalents 0.0441
_diffrn_reflns_av_unetI/netI 0.0449
_diffrn_reflns_Laue_measured_fraction_full 0.993
_diffrn_reflns_Laue_measured_fraction_max 0.991
_diffrn_reflns_limit_h_max 15
_diffrn_reflns_limit_h_min -15
_diffrn_reflns_limit_k_max 18
_diffrn_reflns_limit_k_min -18
_diffrn_reflns_limit_l_max 33
_diffrn_reflns_limit_l_min -33
_diffrn_reflns_number 43642
_diffrn_reflns_point_group_measured_fraction_full 0.995
_diffrn_reflns_point_group_measured_fraction_max 0.993
_diffrn_reflns_reduction_process
;
        Scaled and merged with Sortav
        R.H. Blessing, (1987) Cryst. Rev. 1, 3-58
        R.H. Blessing, (1989) J. Appl. Cryst. 22, 396-397
;
_diffrn_reflns_theta_full 25.242
_diffrn_reflns_theta_max 27.457
_diffrn_reflns_theta_min 2.921
_diffrn_source 'Enraf Nonius FR590'
_exptl_absorpt_coefficient_mu 0.076
_exptl_absorpt_correction_T_max 0.865
_exptl_absorpt_correction_T_min 0.771
_exptl_absorpt_correction_type multi-scan
_exptl_absorpt_process_details
;
        [c.f. r.h. blessing, acta cryst. (1995), a51, 33-38]
;
_exptl_crystal_colour colourless
_exptl_crystal_density_diffrn 1.161
_exptl_crystal_density_method 'not measured'
_exptl_crystal_description prism
_exptl_crystal_F_000 1616
_exptl_crystal_recrystallization_method 'Re-crystallisation from solvent: Methanol'
_exptl_crystal_size_max 0.28
_exptl_crystal_size_mid 0.2
_exptl_crystal_size_min 0.15
_refine_diff_density_max 0.263
_refine_diff_density_min -0.222
_refine_diff_density_rms 0.036
_refine_ls_abs_structure_details
;
 Refined as an inversion twin.
;
_refine_ls_abs_structure_Flack 0.0(15)
_refine_ls_extinction_method none
_refine_ls_goodness_of_fit_ref 1.03
_refine_ls_hydrogen_treatment mixed
_refine_ls_matrix_type full
_refine_ls_number_constraints 0
_refine_ls_number_parameters 574
_refine_ls_number_reflns 9642
_refine_ls_number_restraints 2
_refine_ls_restrained_S_all 1.03
_refine_ls_R_factor_all 0.0843
_refine_ls_R_factor_gt 0.0547
_refine_ls_shift/su_max 0
_refine_ls_shift/su_mean 0
_refine_ls_structure_factor_coef Fsqd
_refine_ls_weighting_details 'w=1/[\s^2^(Fo^2^)+(0.0937P)^2^+0.0612P] where P=(Fo^2^+2Fc^2^)/3'
_refine_ls_weighting_scheme calc
_refine_ls_wR_factor_gt 0.1386
_refine_ls_wR_factor_ref 0.1544
_reflns_Friedel_coverage 0.807
_reflns_Friedel_fraction_full 0.998
_reflns_Friedel_fraction_max 0.995
_reflns_number_gt 6766
_reflns_number_total 9642
_reflns_threshold_expression 'I > 2\s(I)'
_cod_data_source_file c7ce00157f2.cif
_cod_data_source_block Steroidal_compass_8
_cod_depositor_comments 'Adding full bibliography for 7227747--7227748.cif.'
_cod_database_code 7227748
_shelx_estimated_absorpt_t_min 0.979
_shelx_estimated_absorpt_t_max 0.989
_platon_squeeze_void_probe_radius 1.2

loop_
_symmetry_equiv_pos_as_xyz
'x, y, z'
'-x+1/2, -y, z+1/2'
'x+1/2, -y+1/2, -z'
'-x, y+1/2, -z+1/2'

loop_
_atom_site_label
_atom_site_type_symbol
_atom_site_fract_x
_atom_site_fract_y
_atom_site_fract_z
_atom_site_U_iso_or_equiv
_atom_site_adp_type
_atom_site_occupancy
_atom_site_site_symmetry_order
_atom_site_calc_flag
_atom_site_refinement_flags_posn
_atom_site_refinement_flags_adp
C1 C 0.0904(3) -0.3902(2) 0.27736(12) 0.0512(7) Uani 1 1 d . .
H1 H 0.054 -0.3389 0.26 0.061 Uiso 1 1 calc R U
C1A C 0.8680(3) 0.5568(3) 0.51512(14) 0.0674(9) Uani 1 1 d . .
H1B H 0.8049 0.5951 0.5057 0.081 Uiso 1 1 calc R U
C2 C 0.1115(3) -0.4739(2) 0.25156(13) 0.0616(8) Uani 1 1 d . .
H2A H 0.0895 -0.4801 0.2168 0.074 Uiso 1 1 calc R U
C2A C 0.9270(4) 0.5803(3) 0.55784(16) 0.0790(11) Uani 1 1 d . .
H2D H 0.9045 0.6341 0.5777 0.095 Uiso 1 1 calc R U
C3 C 0.1640(3) -0.5481(2) 0.27562(14) 0.0636(9) Uani 1 1 d . .
C3A C 1.0184(4) 0.5271(4) 0.57246(16) 0.0841(12) Uani 1 1 d . .
C4 C 0.1958(3) -0.5395(2) 0.32616(14) 0.0622(9) Uani 1 1 d . .
H4 H 0.2317 -0.5916 0.3431 0.075 Uiso 1 1 calc R U
C4A C 1.0516(4) 0.4489(4) 0.54313(17) 0.0829(11) Uani 1 1 d . .
H4A H 1.1159 0.4124 0.5529 0.099 Uiso 1 1 calc R U
C5 C 0.1750(3) -0.4536(2) 0.35243(12) 0.0535(7) Uani 1 1 d . .
C5A C 0.9901(3) 0.4233(3) 0.49888(15) 0.0716(10) Uani 1 1 d . .
C6 C 0.2081(4) -0.4490(2) 0.40854(14) 0.0711(10) Uani 1 1 d . .
H6A H 0.1595 -0.494 0.4279 0.085 Uiso 1 1 calc R U
H6B H 0.2872 -0.4714 0.412 0.085 Uiso 1 1 calc R U
C6A C 1.0287(3) 0.3375(3) 0.46937(18) 0.0815(11) Uani 1 1 d . .
H6C H 1.0456 0.285 0.4937 0.098 Uiso 1 1 calc R U
H6D H 1.0998 0.3538 0.4514 0.098 Uiso 1 1 calc R U
C7 C 0.1984(3) -0.3507(2) 0.43240(12) 0.0566(8) Uani 1 1 d . .
H7A H 0.2654 -0.3119 0.4231 0.068 Uiso 1 1 calc R U
H7B H 0.1967 -0.357 0.47 0.068 Uiso 1 1 calc R U
C7A C 0.9428(4) 0.3009(3) 0.43007(17) 0.0755(10) Uani 1 1 d . .
H7C H 0.9814 0.258 0.4055 0.091 Uiso 1 1 calc R U
H7D H 0.8836 0.2633 0.4477 0.091 Uiso 1 1 calc R U
C8 C 0.0910(3) -0.2999(2) 0.41421(11) 0.0446(6) Uani 1 1 d . .
C8A C 0.8879(3) 0.3837(3) 0.40119(15) 0.0620(9) Uani 1 1 d . .
C9 C 0.0979(3) -0.28404(19) 0.35607(11) 0.0431(6) Uani 1 1 d . .
C9A C 0.8237(3) 0.4481(2) 0.43940(14) 0.0599(8) Uani 1 1 d . .
C10 C 0.1210(3) -0.3785(2) 0.32827(11) 0.0456(6) Uani 1 1 d . .
C10A C 0.8968(3) 0.4780(2) 0.48439(14) 0.0627(9) Uani 1 1 d . .
C11 C -0.0050(3) -0.2301(2) 0.33546(13) 0.0495(7) Uani 1 1 d . .
C11A C 0.7656(3) 0.5311(2) 0.41164(16) 0.0681(10) Uani 1 1 d . .
H11C H 0.8237 0.572 0.3954 0.082 Uiso 1 1 calc R U
H11D H 0.7244 0.5708 0.4368 0.082 Uiso 1 1 calc R U
C12 C -0.0259(3) -0.1352(2) 0.36377(12) 0.0478(7) Uani 1 1 d . .
C12A C 0.6824(3) 0.4961(2) 0.37076(15) 0.0651(9) Uani 1 1 d . .
H12C H 0.6197 0.4606 0.3872 0.078 Uiso 1 1 calc R U
H12D H 0.6499 0.5519 0.3525 0.078 Uiso 1 1 calc R U
C13 C -0.0328(2) -0.15066(18) 0.42102(11) 0.0428(6) Uani 1 1 d . .
C13A C 0.7422(3) 0.4316(2) 0.33318(14) 0.0602(8) Uani 1 1 d . .
C14 C 0.0733(3) -0.20307(19) 0.44003(11) 0.0429(6) Uani 1 1 d . .
C14A C 0.8035(3) 0.3507(2) 0.36091(14) 0.0608(8) Uani 1 1 d . .
C15 C 0.0657(3) -0.1972(2) 0.49841(11) 0.0533(7) Uani 1 1 d . .
H15A H 0.142 -0.1967 0.514 0.064 Uiso 1 1 calc R U
H15B H 0.0224 -0.252 0.5124 0.064 Uiso 1 1 calc R U
C15A C 0.8420(4) 0.2830(3) 0.31778(17) 0.0825(12) Uani 1 1 d . .
H15C H 0.8452 0.2157 0.3297 0.099 Uiso 1 1 calc R U
H15D H 0.9174 0.3017 0.3046 0.099 Uiso 1 1 calc R U
C16 C 0.0039(3) -0.1021(2) 0.50823(12) 0.0547(8) Uani 1 1 d . .
C16A C 0.7490(4) 0.2962(3) 0.27612(16) 0.0818(12) Uani 1 1 d . .
H16C H 0.7833 0.3175 0.2436 0.098 Uiso 1 1 calc R U
H16D H 0.7087 0.2351 0.2701 0.098 Uiso 1 1 calc R U
C17 C -0.0260(2) -0.0590(2) 0.45531(12) 0.0465(7) Uani 1 1 d . .
C17A C 0.6675(3) 0.3721(3) 0.29623(14) 0.0641(9) Uani 1 1 d . .
C18 C -0.1421(3) -0.2046(2) 0.43461(14) 0.0566(8) Uani 1 1 d . .
H18A H -0.1458 -0.2645 0.415 0.085 Uiso 1 1 calc R U
H18B H -0.2076 -0.1646 0.4263 0.085 Uiso 1 1 calc R U
H18C H -0.1426 -0.2193 0.4712 0.085 Uiso 1 1 calc R U
C18A C 0.8234(4) 0.4931(3) 0.29974(18) 0.0866(12) Uani 1 1 d . .
H18D H 0.88 0.5239 0.3216 0.13 Uiso 1 1 calc R U
H18E H 0.7799 0.5423 0.2817 0.13 Uiso 1 1 calc R U
H18F H 0.8616 0.4517 0.2749 0.13 Uiso 1 1 calc R U
C19 C 0.2317(6) -0.7090(3) 0.2695(2) 0.132(2) Uani 1 1 d . .
H19A H 0.1864 -0.7296 0.2988 0.197 Uiso 1 1 calc R U
H19B H 0.3078 -0.6915 0.281 0.197 Uiso 1 1 calc R U
H19C H 0.2367 -0.7615 0.2447 0.197 Uiso 1 1 calc R U
C19A C 1.1567(5) 0.4940(6) 0.6372(2) 0.132(2) Uani 1 1 d . .
H19D H 1.1821 0.5205 0.6699 0.198 Uiso 1 1 calc R U
H19E H 1.2207 0.4913 0.6135 0.198 Uiso 1 1 calc R U
H19F H 1.1268 0.4293 0.6425 0.198 Uiso 1 1 calc R U
C20 C 0.0648(3) 0.0050(2) 0.43777(11) 0.0464(7) Uani 1 1 d . .
C20A C 0.5744(3) 0.3230(2) 0.32416(13) 0.0576(8) Uani 1 1 d . .
C21 C 0.1409(2) 0.05528(19) 0.42489(12) 0.0471(7) Uani 1 1 d . .
C21A C 0.5026(3) 0.2806(2) 0.34665(13) 0.0548(7) Uani 1 1 d . .
C22 C 0.2341(2) 0.11244(18) 0.40655(11) 0.0445(6) Uani 1 1 d . .
C23 C 0.2920(3) 0.08420(19) 0.36212(11) 0.0467(7) Uani 1 1 d . .
C24 C 0.3814(3) 0.1408(2) 0.34420(12) 0.0494(7) Uani 1 1 d . .
H24 H 0.4205 0.1219 0.3142 0.059 Uiso 1 1 calc R U
C25 C 0.4143(2) 0.2247(2) 0.36953(12) 0.0477(7) Uani 1 1 d . .
C26 C 0.3575(2) 0.24912(18) 0.41438(11) 0.0459(7) Uani 1 1 d . .
C27 C 0.2683(2) 0.19382(19) 0.43265(12) 0.0455(6) Uani 1 1 d . .
H27 H 0.2306 0.212 0.4632 0.055 Uiso 1 1 calc R U
N1 N 0.3866(3) 0.33065(19) 0.44485(12) 0.0640(7) Uani 1 1 d . .
N2 N 0.2624(3) 0.0030(2) 0.33656(14) 0.0718(9) Uani 1 1 d . .
O1 O -0.13175(18) -0.01047(16) 0.45433(9) 0.0603(6) Uani 1 1 d D .
O2 O 0.6186(3) 0.4253(2) 0.25468(10) 0.0793(8) Uani 1 1 d D .
O3 O 0.3248(3) 0.35463(18) 0.47984(11) 0.0820(8) Uani 1 1 d . .
O4 O 0.4734(4) 0.3724(3) 0.43663(16) 0.1454(18) Uani 1 1 d . .
O5 O 0.1804(3) -0.62943(19) 0.24644(12) 0.0985(11) Uani 1 1 d . .
O6 O 1.0715(3) 0.5529(3) 0.61668(13) 0.1173(12) Uani 1 1 d . .
H1A H -0.139(3) 0.028(2) 0.4794(9) 0.062(10) Uiso 1 1 d D .
H2 H 0.568(5) 0.469(4) 0.263(3) 0.18(4) Uiso 1 1 d D .
H2B H 0.203(5) -0.038(4) 0.351(2) 0.115(16) Uiso 1 1 d . .
H2C H 0.306(4) -0.024(3) 0.3096(18) 0.092(13) Uiso 1 1 d . .
H8 H 0.024(2) -0.3438(19) 0.4225(10) 0.037(7) Uiso 1 1 d . .
H8A H 0.945(3) 0.420(3) 0.3862(13) 0.061(9) Uiso 1 1 d . .
H9 H 0.165(2) -0.2457(19) 0.3505(10) 0.031(6) Uiso 1 1 d . .
H9A H 0.754(3) 0.411(2) 0.4521(13) 0.058(9) Uiso 1 1 d . .
H11A H -0.077(3) -0.271(3) 0.3391(14) 0.067(10) Uiso 1 1 d . .
H11B H 0.010(3) -0.219(2) 0.3010(14) 0.049(8) Uiso 1 1 d . .
H12A H -0.094(3) -0.102(2) 0.3510(12) 0.051(8) Uiso 1 1 d . .
H12B H 0.036(2) -0.089(2) 0.3565(11) 0.037(7) Uiso 1 1 d . .
H14 H 0.138(2) -0.163(2) 0.4311(10) 0.039(7) Uiso 1 1 d . .
H14A H 0.743(3) 0.316(2) 0.3797(13) 0.060(9) Uiso 1 1 d . .
H16A H -0.062(3) -0.110(3) 0.5300(14) 0.065(10) Uiso 1 1 d . .
H16B H 0.053(3) -0.062(3) 0.5247(15) 0.069(10) Uiso 1 1 d . .

loop_
_atom_site_aniso_label
_atom_site_aniso_U_11
_atom_site_aniso_U_22
_atom_site_aniso_U_33
_atom_site_aniso_U_23
_atom_site_aniso_U_13
_atom_site_aniso_U_12
C1 0.0582(17) 0.0478(15) 0.0475(16) 0.0016(13) -0.0060(15) 0.0043(14)
C1A 0.080(2) 0.0617(19) 0.061(2) 0.0005(17) 0.0099(19) -0.0127(19)
C2 0.075(2) 0.0611(19) 0.0490(17) -0.0099(15) -0.0123(16) 0.0119(18)
C2A 0.093(3) 0.077(2) 0.067(2) -0.002(2) 0.011(2) -0.022(2)
C3 0.068(2) 0.0535(17) 0.069(2) -0.0174(16) -0.0178(18) 0.0077(17)
C3A 0.083(3) 0.104(3) 0.065(2) 0.000(2) 0.011(2) -0.029(3)
C4 0.073(2) 0.0481(16) 0.065(2) -0.0060(15) -0.0182(18) 0.0073(16)
C4A 0.067(2) 0.104(3) 0.077(3) 0.016(3) -0.001(2) -0.012(2)
C5 0.0611(18) 0.0461(15) 0.0534(18) -0.0023(13) -0.0120(15) 0.0003(15)
C5A 0.063(2) 0.081(2) 0.071(2) 0.0042(19) 0.0109(19) -0.0146(19)
C6 0.098(3) 0.0527(17) 0.063(2) -0.0038(16) -0.026(2) 0.0219(19)
C6A 0.063(2) 0.087(3) 0.094(3) 0.006(2) 0.005(2) 0.004(2)
C7 0.071(2) 0.0511(16) 0.0477(17) -0.0034(13) -0.0162(16) 0.0051(16)
C7A 0.072(2) 0.066(2) 0.089(3) -0.004(2) 0.008(2) 0.0059(19)
C8 0.0518(16) 0.0384(13) 0.0434(15) 0.0022(12) -0.0048(13) -0.0026(13)
C8A 0.0519(18) 0.0624(19) 0.072(2) -0.0017(17) 0.0142(17) -0.0081(17)
C9 0.0494(16) 0.0376(13) 0.0424(15) 0.0012(11) -0.0028(13) -0.0027(13)
C9A 0.0593(19) 0.0520(16) 0.068(2) -0.0032(16) 0.0102(17) -0.0132(16)
C10 0.0471(15) 0.0428(14) 0.0469(15) -0.0046(12) 0.0007(13) -0.0004(12)
C10A 0.0560(19) 0.066(2) 0.066(2) 0.0056(17) 0.0084(17) -0.0157(17)
C11 0.0613(19) 0.0481(15) 0.0393(16) -0.0046(13) -0.0065(15) 0.0053(15)
C11A 0.062(2) 0.0549(18) 0.087(3) -0.0089(18) 0.0072(19) -0.0101(17)
C12 0.0556(18) 0.0396(13) 0.0481(17) -0.0020(12) -0.0047(15) 0.0028(15)
C12A 0.0596(19) 0.0582(18) 0.078(2) -0.0019(17) 0.0035(18) -0.0115(17)
C13 0.0457(15) 0.0352(12) 0.0474(16) -0.0050(11) 0.0015(12) -0.0052(12)
C13A 0.0565(18) 0.0579(18) 0.066(2) 0.0056(16) 0.0083(16) -0.0175(15)
C14 0.0490(16) 0.0369(13) 0.0427(15) 0.0015(11) -0.0005(13) -0.0087(13)
C14A 0.0572(19) 0.0591(18) 0.066(2) -0.0055(16) 0.0151(18) -0.0091(17)
C15 0.0679(19) 0.0491(15) 0.0431(16) 0.0000(13) -0.0010(15) -0.0119(15)
C15A 0.075(2) 0.091(3) 0.081(3) -0.022(2) 0.013(2) 0.003(2)
C16 0.0575(19) 0.0626(18) 0.0440(17) -0.0075(14) 0.0073(16) -0.0129(16)
C16A 0.081(3) 0.096(3) 0.069(2) -0.019(2) 0.017(2) -0.016(2)
C17 0.0416(15) 0.0446(14) 0.0534(17) -0.0103(13) 0.0074(13) -0.0050(12)
C17A 0.064(2) 0.067(2) 0.061(2) 0.0072(17) 0.0102(17) -0.0171(17)
C18 0.0524(17) 0.0531(16) 0.0642(19) -0.0097(15) 0.0056(15) -0.0138(15)
C18A 0.076(2) 0.100(3) 0.084(3) 0.015(2) 0.015(2) -0.037(2)
C19 0.179(6) 0.075(3) 0.141(5) -0.042(3) -0.076(4) 0.051(4)
C19A 0.088(3) 0.211(7) 0.098(4) 0.016(4) -0.012(3) -0.037(4)
C20 0.0499(16) 0.0383(13) 0.0511(16) -0.0072(12) 0.0012(14) -0.0029(13)
C20A 0.0575(18) 0.0603(18) 0.0551(18) -0.0032(15) 0.0055(16) -0.0169(16)
C21 0.0501(16) 0.0362(13) 0.0549(17) -0.0024(12) 0.0047(14) -0.0010(14)
C21A 0.0533(17) 0.0539(17) 0.0571(18) 0.0054(14) -0.0011(15) -0.0117(15)
C22 0.0461(15) 0.0367(13) 0.0507(16) 0.0051(12) -0.0009(13) -0.0061(12)
C23 0.0504(16) 0.0413(14) 0.0485(16) -0.0014(12) 0.0018(14) -0.0067(13)
C24 0.0512(16) 0.0472(15) 0.0498(16) -0.0033(13) 0.0040(14) -0.0033(14)
C25 0.0400(15) 0.0434(14) 0.0595(18) 0.0087(13) -0.0008(14) -0.0055(12)
C26 0.0520(16) 0.0356(13) 0.0502(16) 0.0000(12) -0.0028(14) -0.0061(13)
C27 0.0506(16) 0.0378(13) 0.0480(16) -0.0002(12) 0.0042(13) -0.0015(12)
N1 0.0733(19) 0.0500(14) 0.0686(18) -0.0027(13) 0.0026(16) -0.0205(14)
N2 0.079(2) 0.0611(16) 0.075(2) -0.0259(16) 0.0230(17) -0.0213(16)
O1 0.0484(12) 0.0605(13) 0.0721(15) -0.0220(12) 0.0037(11) 0.0014(11)
O2 0.0851(18) 0.0913(19) 0.0617(15) 0.0167(14) 0.0047(14) -0.0190(17)
O3 0.0918(18) 0.0698(15) 0.0843(19) -0.0300(14) 0.0106(16) -0.0116(14)
O4 0.155(3) 0.138(3) 0.143(3) -0.066(3) 0.069(3) -0.106(3)
O5 0.137(3) 0.0661(15) 0.0928(19) -0.0368(14) -0.0505(19) 0.0409(17)
O6 0.104(2) 0.169(3) 0.079(2) -0.010(2) -0.0142(19) -0.023(3)

loop_
_atom_type_symbol
_atom_type_description
_atom_type_scat_dispersion_real
_atom_type_scat_dispersion_imag
_atom_type_scat_source
C C 0.0033 0.0016 'International Tables Vol C Tables 4.2.6.8 and 6.1.1.4'
H H 0 0 'International Tables Vol C Tables 4.2.6.8 and 6.1.1.4'
N N 0.0061 0.0033 'International Tables Vol C Tables 4.2.6.8 and 6.1.1.4'
O O 0.0106 0.006 'International Tables Vol C Tables 4.2.6.8 and 6.1.1.4'

loop_
_geom_angle_atom_site_label_1
_geom_angle_atom_site_label_2
_geom_angle_atom_site_label_3
_geom_angle
C2 C1 C10 121.6(3)
C2 C1 H1 119.2
C10 C1 H1 119.2
C2A C1A C10A 122.4(4)
C2A C1A H1B 118.8
C10A C1A H1B 118.8
C3 C2 C1 120.1(3)
C3 C2 H2A 119.9
C1 C2 H2A 119.9
C1A C2A C3A 120.4(4)
C1A C2A H2D 119.8
C3A C2A H2D 119.8
C2 C3 O5 115.6(3)
C2 C3 C4 120.1(3)
O5 C3 C4 124.3(3)
C2A C3A O6 117.3(4)
C2A C3A C4A 119.6(4)
O6 C3A C4A 123.0(5)
C3 C4 C5 119.7(3)
C3 C4 H4 120.1
C5 C4 H4 120.1
C3A C4A C5A 120.4(4)
C3A C4A H4A 119.8
C5A C4A H4A 119.8
C10 C5 C4 120.3(3)
C10 C5 C6 122.0(3)
C4 C5 C6 117.6(3)
C10A C5A C4A 119.5(4)
C10A C5A C6A 122.6(4)
C4A C5A C6A 118.0(4)
C7 C6 C5 114.7(3)
C7 C6 H6A 108.6
C5 C6 H6A 108.6
C7 C6 H6B 108.6
C5 C6 H6B 108.6
H6A C6 H6B 107.6
C5A C6A C7A 114.3(3)
C5A C6A H6C 108.7
C7A C6A H6C 108.7
C5A C6A H6D 108.7
C7A C6A H6D 108.7
H6C C6A H6D 107.6
C6 C7 C8 110.7(3)
C6 C7 H7A 109.5
C8 C7 H7A 109.5
C6 C7 H7B 109.5
C8 C7 H7B 109.5
H7A C7 H7B 108.1
C8A C7A C6A 111.3(3)
C8A C7A H7C 109.4
C6A C7A H7C 109.4
C8A C7A H7D 109.4
C6A C7A H7D 109.4
H7C C7A H7D 108
C14 C8 C7 112.7(2)
C14 C8 C9 108.6(2)
C7 C8 C9 109.2(3)
C14 C8 H8 109.2(14)
C7 C8 H8 107.6(14)
C9 C8 H8 109.5(15)
C14A C8A C7A 113.1(3)
C14A C8A C9A 107.6(3)
C7A C8A C9A 109.2(3)
C14A C8A H8A 110(2)
C7A C8A H8A 108(2)
C9A C8A H8A 108(2)
C11 C9 C10 113.4(2)
C11 C9 C8 112.1(2)
C10 C9 C8 110.9(2)
C11 C9 H9 109.0(15)
C10 C9 H9 105.0(15)
C8 C9 H9 105.8(15)
C10A C9A C11A 114.7(3)
C10A C9A C8A 112.5(3)
C11A C9A C8A 110.7(3)
C10A C9A H9A 110.1(19)
C11A C9A H9A 100.1(18)
C8A C9A H9A 108.0(18)
C5 C10 C1 118.1(3)
C5 C10 C9 121.2(3)
C1 C10 C9 120.7(3)
C5A C10A C1A 117.7(4)
C5A C10A C9A 120.8(3)
C1A C10A C9A 121.4(3)
C9 C11 C12 112.4(3)
C9 C11 H11A 111(2)
C12 C11 H11A 108(2)
C9 C11 H11B 105.5(19)
C12 C11 H11B 111.0(18)
H11A C11 H11B 110(3)
C9A C11A C12A 112.3(3)
C9A C11A H11C 109.1
C12A C11A H11C 109.1
C9A C11A H11D 109.1
C12A C11A H11D 109.1
H11C C11A H11D 107.9
C13 C12 C11 111.3(2)
C13 C12 H12A 111.0(18)
C11 C12 H12A 112.0(18)
C13 C12 H12B 108.8(16)
C11 C12 H12B 110.1(16)
H12A C12 H12B 103(2)
C13A C12A C11A 110.1(3)
C13A C12A H12C 109.6
C11A C12A H12C 109.6
C13A C12A H12D 109.6
C11A C12A H12D 109.6
H12C C12A H12D 108.1
C12 C13 C14 110.1(2)
C12 C13 C18 110.1(3)
C14 C13 C18 112.3(2)
C12 C13 C17 116.7(2)
C14 C13 C17 99.2(2)
C18 C13 C17 108.1(2)
C12A C13A C14A 110.7(3)
C12A C13A C17A 117.3(3)
C14A C13A C17A 99.9(3)
C12A C13A C18A 109.1(3)
C14A C13A C18A 112.5(3)
C17A C13A C18A 107.2(3)
C8 C14 C15 119.8(2)
C8 C14 C13 112.9(2)
C15 C14 C13 104.5(2)
C8 C14 H14 107.5(16)
C15 C14 H14 104.6(16)
C13 C14 H14 106.5(15)
C8A C14A C13A 114.6(3)
C8A C14A C15A 120.0(3)
C13A C14A C15A 104.1(3)
C8A C14A H14A 106.0(19)
C13A C14A H14A 104.5(19)
C15A C14A H14A 106(2)
C14 C15 C16 103.9(2)
C14 C15 H15A 111
C16 C15 H15A 111
C14 C15 H15B 111
C16 C15 H15B 111
H15A C15 H15B 109
C14A C15A C16A 103.4(3)
C14A C15A H15C 111.1
C16A C15A H15C 111.1
C14A C15A H15D 111.1
C16A C15A H15D 111.1
H15C C15A H15D 109
C15 C16 C17 107.1(2)
C15 C16 H16A 112(2)
C17 C16 H16A 113(2)
C15 C16 H16B 108(2)
C17 C16 H16B 109(2)
H16A C16 H16B 107(3)
C17A C16A C15A 106.6(3)
C17A C16A H16C 110.4
C15A C16A H16C 110.4
C17A C16A H16D 110.4
C15A C16A H16D 110.4
H16C C16A H16D 108.6
O1 C17 C20 110.3(2)
O1 C17 C16 113.7(2)
C20 C17 C16 110.3(3)
O1 C17 C13 109.5(2)
C20 C17 C13 110.8(2)
C16 C17 C13 102.0(2)
O2 C17A C20A 108.2(3)
O2 C17A C16A 110.5(3)
C20A C17A C16A 108.5(3)
O2 C17A C13A 115.2(3)
C20A C17A C13A 111.2(3)
C16A C17A C13A 103.1(3)
C13 C18 H18A 109.5
C13 C18 H18B 109.5
H18A C18 H18B 109.5
C13 C18 H18C 109.5
H18A C18 H18C 109.5
H18B C18 H18C 109.5
C13A C18A H18D 109.5
C13A C18A H18E 109.5
H18D C18A H18E 109.5
C13A C18A H18F 109.5
H18D C18A H18F 109.5
H18E C18A H18F 109.5
O5 C19 H19A 109.5
O5 C19 H19B 109.5
H19A C19 H19B 109.5
O5 C19 H19C 109.5
H19A C19 H19C 109.5
H19B C19 H19C 109.5
O6 C19A H19D 109.5
O6 C19A H19E 109.5
H19D C19A H19E 109.5
O6 C19A H19F 109.5
H19D C19A H19F 109.5
H19E C19A H19F 109.5
C21 C20 C17 177.6(3)
C21A C20A C17A 177.4(4)
C20 C21 C22 176.4(3)
C20A C21A C25 174.8(4)
C27 C22 C23 119.7(3)
C27 C22 C21 120.7(3)
C23 C22 C21 119.5(2)
N2 C23 C24 119.9(3)
N2 C23 C22 121.0(3)
C24 C23 C22 119.1(2)
C23 C24 C25 121.5(3)
C23 C24 H24 119.3
C25 C24 H24 119.3
C26 C25 C24 117.9(3)
C26 C25 C21A 124.7(3)
C24 C25 C21A 117.3(3)
C27 C26 C25 121.3(2)
C27 C26 N1 115.5(3)
C25 C26 N1 123.2(3)
C22 C27 C26 120.4(3)
C22 C27 H27 119.8
C26 C27 H27 119.8
O4 N1 O3 121.0(3)
O4 N1 C26 119.4(3)
O3 N1 C26 119.6(3)
C23 N2 H2B 119(3)
C23 N2 H2C 123(3)
H2B N2 H2C 117(4)
C17 O1 H1A 112(2)
C17A O2 H2 117(5)
C3 O5 C19 118.2(3)
C3A O6 C19A 120.0(5)

loop_
_geom_bond_atom_site_label_1
_geom_bond_atom_site_label_2
_geom_bond_distance
C1 C2 1.372(4)
C1 C10 1.391(4)
C1 H1 0.95
C1A C2A 1.359(6)
C1A C10A 1.404(5)
C1A H1B 0.95
C2 C3 1.361(5)
C2 H2A 0.95
C2A C3A 1.365(6)
C2A H2D 0.95
C3 O5 1.381(4)
C3 C4 1.381(5)
C3A O6 1.366(5)
C3A C4A 1.391(7)
C4 C5 1.404(4)
C4 H4 0.95
C4A C5A 1.414(6)
C4A H4A 0.95
C5 C10 1.380(4)
C5 C6 1.522(5)
C5A C10A 1.394(5)
C5A C6A 1.496(6)
C6 C7 1.511(4)
C6 H6A 0.99
C6 H6B 0.99
C6A C7A 1.533(6)
C6A H6C 0.99
C6A H6D 0.99
C7 C8 1.531(4)
C7 H7A 0.99
C7 H7B 0.99
C7A C8A 1.526(5)
C7A H7C 0.99
C7A H7D 0.99
C8 C14 1.524(4)
C8 C9 1.541(4)
C8 H8 1.03(3)
C8A C14A 1.524(5)
C8A C9A 1.544(5)
C8A H8A 0.93(4)
C9 C11 1.529(4)
C9 C10 1.530(4)
C9 H9 0.97(3)
C9A C10A 1.520(5)
C9A C11A 1.530(5)
C9A H9A 1.03(3)
C11 C12 1.537(4)
C11 H11A 1.02(4)
C11 H11B 0.93(3)
C11A C12A 1.534(5)
C11A H11C 0.99
C11A H11D 0.99
C12 C13 1.517(4)
C12 H12A 0.98(3)
C12 H12B 0.99(3)
C12A C13A 1.510(5)
C12A H12C 0.99
C12A H12D 0.99
C13 C14 1.536(4)
C13 C18 1.537(4)
C13 C17 1.564(4)
C13A C14A 1.526(5)
C13A C17A 1.551(5)
C13A C18A 1.557(5)
C14 C15 1.534(4)
C14 H14 0.98(3)
C14A C15A 1.541(5)
C14A H14A 0.99(4)
C15 C16 1.536(5)
C15 H15A 0.99
C15 H15B 0.99
C15A C16A 1.561(6)
C15A H15C 0.99
C15A H15D 0.99
C16 C17 1.552(5)
C16 H16A 0.97(4)
C16 H16B 0.91(4)
C16A C17A 1.525(6)
C16A H16C 0.99
C16A H16D 0.99
C17 O1 1.422(4)
C17 C20 1.470(4)
C17A O2 1.439(5)
C17A C20A 1.489(5)
C18 H18A 0.98
C18 H18B 0.98
C18 H18C 0.98
C18A H18D 0.98
C18A H18E 0.98
C18A H18F 0.98
C19 O5 1.401(5)
C19 H19A 0.98
C19 H19B 0.98
C19 H19C 0.98
C19A O6 1.407(8)
C19A H19D 0.98
C19A H19E 0.98
C19A H19F 0.98
C20 C21 1.190(4)
C20A C21A 1.190(4)
C21 C22 1.443(4)
C21A C25 1.434(4)
C22 C27 1.385(4)
C22 C23 1.406(4)
C23 N2 1.361(4)
C23 C24 1.401(4)
C24 C25 1.400(4)
C24 H24 0.95
C25 C26 1.395(4)
C26 C27 1.391(4)
C26 N1 1.431(4)
C27 H27 0.95
N1 O4 1.199(4)
N1 O3 1.218(4)
N2 H2B 0.97(6)
N2 H2C 0.95(5)
O1 H1A 0.852(13)
O2 H2 0.873(14)

loop_
_geom_torsion_atom_site_label_1
_geom_torsion_atom_site_label_2
_geom_torsion_atom_site_label_3
_geom_torsion_atom_site_label_4
_geom_torsion
C10 C1 C2 C3 -0.3(5)
C10A C1A C2A C3A 0.3(6)
C1 C2 C3 O5 179.4(3)
C1 C2 C3 C4 0.2(6)
C1A C2A C3A O6 -177.9(4)
C1A C2A C3A C4A 0.5(6)
C2 C3 C4 C5 -0.8(6)
O5 C3 C4 C5 -179.9(4)
C2A C3A C4A C5A -1.1(6)
O6 C3A C4A C5A 177.2(4)
C3 C4 C5 C10 1.3(5)
C3 C4 C5 C6 177.9(4)
C3A C4A C5A C10A 0.9(6)
C3A C4A C5A C6A -179.0(4)
C10 C5 C6 C7 -11.5(5)
C4 C5 C6 C7 171.9(3)
C10A C5A C6A C7A -13.7(5)
C4A C5A C6A C7A 166.2(4)
C5 C6 C7 C8 40.9(5)
C5A C6A C7A C8A 42.3(5)
C6 C7 C8 C14 176.1(3)
C6 C7 C8 C9 -63.1(4)
C6A C7A C8A C14A 178.8(3)
C6A C7A C8A C9A -61.3(4)
C14 C8 C9 C11 -54.7(3)
C7 C8 C9 C11 -177.9(2)
C14 C8 C9 C10 177.5(2)
C7 C8 C9 C10 54.2(3)
C14A C8A C9A C10A 174.5(3)
C7A C8A C9A C10A 51.4(4)
C14A C8A C9A C11A -55.8(4)
C7A C8A C9A C11A -178.9(3)
C4 C5 C10 C1 -1.3(5)
C6 C5 C10 C1 -177.8(3)
C4 C5 C10 C9 -179.7(3)
C6 C5 C10 C9 3.8(5)
C2 C1 C10 C5 0.8(5)
C2 C1 C10 C9 179.2(3)
C11 C9 C10 C5 -152.7(3)
C8 C9 C10 C5 -25.5(4)
C11 C9 C10 C1 28.9(4)
C8 C9 C10 C1 156.1(3)
C4A C5A C10A C1A -0.2(5)
C6A C5A C10A C1A 179.7(3)
C4A C5A C10A C9A -175.3(3)
C6A C5A C10A C9A 4.6(5)
C2A C1A C10A C5A -0.4(5)
C2A C1A C10A C9A 174.7(3)
C11A C9A C10A C5A -151.4(3)
C8A C9A C10A C5A -23.8(4)
C11A C9A C10A C1A 33.7(4)
C8A C9A C10A C1A 161.2(3)
C10 C9 C11 C12 -179.7(3)
C8 C9 C11 C12 53.8(4)
C10A C9A C11A C12A -173.3(3)
C8A C9A C11A C12A 58.2(4)
C9 C11 C12 C13 -53.3(4)
C9A C11A C12A C13A -56.3(4)
C11 C12 C13 C14 54.3(3)
C11 C12 C13 C18 -70.0(3)
C11 C12 C13 C17 166.4(3)
C11A C12A C13A C14A 53.4(4)
C11A C12A C13A C17A 167.1(3)
C11A C12A C13A C18A -70.9(4)
C7 C8 C14 C15 -57.6(4)
C9 C8 C14 C15 -178.8(3)
C7 C8 C14 C13 178.6(2)
C9 C8 C14 C13 57.5(3)
C12 C13 C14 C8 -58.3(3)
C18 C13 C14 C8 64.8(3)
C17 C13 C14 C8 178.7(2)
C12 C13 C14 C15 169.9(2)
C18 C13 C14 C15 -67.1(3)
C17 C13 C14 C15 46.9(3)
C7A C8A C14A C13A 176.9(3)
C9A C8A C14A C13A 56.2(4)
C7A C8A C14A C15A -58.0(5)
C9A C8A C14A C15A -178.7(3)
C12A C13A C14A C8A -56.3(4)
C17A C13A C14A C8A 179.4(3)
C18A C13A C14A C8A 66.1(4)
C12A C13A C14A C15A 170.7(3)
C17A C13A C14A C15A 46.4(3)
C18A C13A C14A C15A -66.9(4)
C8 C14 C15 C16 -158.7(3)
C13 C14 C15 C16 -31.0(3)
C8A C14A C15A C16A -160.5(3)
C13A C14A C15A C16A -30.6(4)
C14 C15 C16 C17 2.3(3)
C14A C15A C16A C17A 2.4(4)
C15 C16 C17 O1 144.0(2)
C15 C16 C17 C20 -91.4(3)
C15 C16 C17 C13 26.3(3)
C12 C13 C17 O1 77.1(3)
C14 C13 C17 O1 -164.7(2)
C18 C13 C17 O1 -47.5(3)
C12 C13 C17 C20 -44.8(4)
C14 C13 C17 C20 73.4(3)
C18 C13 C17 C20 -169.4(3)
C12 C13 C17 C16 -162.2(3)
C14 C13 C17 C16 -44.0(3)
C18 C13 C17 C16 73.2(3)
C15A C16A C17A O2 149.5(3)
C15A C16A C17A C20A -92.0(4)
C15A C16A C17A C13A 25.9(4)
C12A C13A C17A O2 75.8(4)
C14A C13A C17A O2 -164.6(3)
C18A C13A C17A O2 -47.3(4)
C12A C13A C17A C20A -47.7(4)
C14A C13A C17A C20A 71.9(3)
C18A C13A C17A C20A -170.7(3)
C12A C13A C17A C16A -163.7(3)
C14A C13A C17A C16A -44.2(3)
C18A C13A C17A C16A 73.2(4)
C27 C22 C23 N2 178.0(3)
C21 C22 C23 N2 -1.0(4)
C27 C22 C23 C24 -1.9(4)
C21 C22 C23 C24 179.1(3)
N2 C23 C24 C25 -179.9(3)
C22 C23 C24 C25 0.0(4)
C23 C24 C25 C26 1.9(4)
C23 C24 C25 C21A -176.6(3)
C24 C25 C26 C27 -2.1(4)
C21A C25 C26 C27 176.3(3)
C24 C25 C26 N1 177.2(3)
C21A C25 C26 N1 -4.4(5)
C23 C22 C27 C26 1.7(4)
C21 C22 C27 C26 -179.3(3)
C25 C26 C27 C22 0.3(4)
N1 C26 C27 C22 -179.1(3)
C27 C26 N1 O4 167.6(4)
C25 C26 N1 O4 -11.7(5)
C27 C26 N1 O3 -9.9(4)
C25 C26 N1 O3 170.8(3)
C2 C3 O5 C19 -178.6(5)
C4 C3 O5 C19 0.6(7)
C2A C3A O6 C19A 171.9(4)
C4A C3A O6 C19A -6.5(6)

loop_
_platon_squeeze_void_nr
_platon_squeeze_void_average_x
_platon_squeeze_void_average_y
_platon_squeeze_void_average_z
_platon_squeeze_void_volume
_platon_squeeze_void_count_electrons
1 -0.022 0.819 0.678 105 20
2 0.022 0.319 0.822 105 20
3 0.049 0.135 0.325 12 0
4 0.522 0.181 0.178 105 20
5 0.478 0.681 0.322 105 20
6 0.45 0.865 0.825 12 0
7 0.549 0.365 0.675 12 0
8 0.95 0.635 0.175 12 0
